data_1571832
loop_
_publ_author_name
'Carroll, Robert C.'
'Coles, Simon J.'

_publ_section_title
;
 Statistical optimization of guest uptake in crystalline sponges: grading
 structural outcomes.
;
_journal_coeditor_code LT5068
_journal_issue 4
_journal_name_full IUCrJ
_journal_paper_doi 10.1107/S2052252524004871
_journal_volume 11
_journal_year 2024
_chemical_formula_moiety 'C36 H24 I6 N12 Zn3'
_chemical_formula_sum 'C36 H24 I6 N12 Zn3'
_chemical_formula_weight 1582.18
_chemical_name_systematic catena-[bis(mu-2,4,6-tri(pyridin-4-yl)-1,3,5-triazine)-hexaiodo-tri-zinc
_space_group_crystal_system monoclinic
_space_group_IT_number 15
_space_group_name_Hall '-C 2yc'
_space_group_name_H-M_alt 'C 1 2/c 1'
_atom_sites_solution_hydrogens geom
_atom_sites_solution_primary dual
_audit_creation_date 2024-01-29
_audit_creation_method
;
Olex2 1.5-alpha
(compiled 2023.11.24 svn.r209d9fb2 for OlexSys, GUI svn.r6869)
;
_cell_angle_alpha 90
_cell_angle_beta 99.979(3)
_cell_angle_gamma 90
_cell_formula_units_Z 8
_cell_length_a 34.2193(11)
_cell_length_b 15.0730(4)
_cell_length_c 29.5041(12)
_cell_measurement_reflns_used 8098
_cell_measurement_temperature 100(2)
_cell_measurement_theta_max 71.6760
_cell_measurement_theta_min 2.6400
_cell_volume 14987.6(9)
_computing_cell_refinement 'CrysAlisPro 1.171.41.89a (Rigaku OD, 2020)'
_computing_data_collection 'CrysAlisPro 1.171.41.89a (Rigaku OD, 2020)'
_computing_data_reduction 'CrysAlisPro 1.171.41.89a (Rigaku OD, 2020)'
_computing_molecular_graphics 'Olex2 1.5-alpha (Dolomanov et al., 2009)'
_computing_publication_material 'Olex2 1.5-alpha (Dolomanov et al., 2009)'
_computing_structure_refinement 'SHELXL 2016/6 (Sheldrick, 2015)'
_computing_structure_solution 'SHELXT 2018/2 (Sheldrick, 2018)'
_diffrn_ambient_environment N~2~
_diffrn_ambient_temperature 100(2)
_diffrn_detector 'hybrid pixel array detector'
_diffrn_detector_area_resol_mean 10
_diffrn_detector_dtime 0.000
_diffrn_detector_type 'Rigaku, HyPix 6000HE'
_diffrn_measured_fraction_theta_full 0.994
_diffrn_measured_fraction_theta_max 0.993
_diffrn_measurement_details
;
List of Runs (angles in degrees, time in seconds):

  # Type    Start    End  Width  t~exp~   \w     \q     \k     \f   Frames
--------------------------------------------------------------------------
  1  \w   -174.00 -93.00   0.50    4.50    -- -103.00 -70.00-158.00  162
  2  \w    -85.00 -57.00   0.50    4.50    -- -103.00  70.00 -26.00   56
  3  \w    -67.00 -31.00   0.50    4.50    -- -103.00  61.00 -30.00   72
  4  \w    -68.00 -43.00   0.50    4.50    -- -103.00  61.00  90.00   50
  5  \w    -67.00 -31.00   0.50    4.50    -- -103.00  61.00-120.00   72
  6  \w    -98.00 -35.00   0.50    4.50    -- -103.00  77.00 -60.00  126
  7  \w    -69.00 -37.00   0.50    4.50    -- -103.00  61.00 -90.00   64
  8  \w    -69.00 -43.00   0.50    4.50    -- -103.00  61.00-150.00   52
  9  \w    -69.00 -30.00   0.50    4.50    -- -103.00  61.00-180.00   78
 10  \w   -168.00 -94.00   0.50    4.50    -- -103.00 -15.00  60.00  148
 11  \w    104.00 129.00   0.50    4.50    --  101.75  70.00 -26.00   50
 12  \w     49.00  75.00   0.50    4.50    --  101.75 -70.00-158.00   52
 13  \w    148.00 175.00   0.50    4.50    --  101.75 125.00 -90.00   54
 14  \w     43.00  72.00   0.50    4.50    --  101.75 -61.00  30.00   58
 15  \w     37.00  62.00   0.50    4.50    --  101.75-125.00 -60.00   50
 16  \w     96.00 174.00   0.50    4.50    --  101.75  45.00 -90.00  156
 17  \w     31.00  73.00   0.50    4.50    --  101.75 -61.00   0.00   84
 18  \w     85.00 119.00   0.50    4.50    --  101.75 125.00 -90.00   68
 19  \w    -50.00  25.00   0.50    1.00    --  -46.48  70.00 -26.00  150
 20  \w   -108.00 -46.00   0.50    1.00    --  -46.48 -70.00-158.00  124
 21  \w    -25.00  48.00   0.50    1.00    --   46.48 -70.00-158.00  146
 22  \w     49.00  74.00   0.50    1.00    --   46.48  70.00 -26.00   50
 23  \w    -22.00  29.00   0.50    1.00    --  -46.48  19.00 -30.00  102
 24  \w    -23.00  22.00   0.50    1.00    --  -46.48  19.00 -60.00   90
;
_diffrn_measurement_device 'four-circle diffractometer'
_diffrn_measurement_device_details 'Rigaku Oxford Difffraction, UG2 \k goniometer'
_diffrn_measurement_device_type
; Rigaku 007HF equipped with Varimax confocal mirrors and a UG2 goniometer
 and HyPix 6000HE detector
;
_diffrn_measurement_method 'profile data from \w-scans'
_diffrn_measurement_specimen_support 'MiTeGen loops'
_diffrn_orient_matrix_type 'CrysAlisPro convention (1999,Acta A55,543-557)'
_diffrn_orient_matrix_UB_11 0.0105209000
_diffrn_orient_matrix_UB_12 -0.0037925000
_diffrn_orient_matrix_UB_13 0.0529036000
_diffrn_orient_matrix_UB_21 -0.0274630000
_diffrn_orient_matrix_UB_22 -0.0809286000
_diffrn_orient_matrix_UB_23 0.0003527000
_diffrn_orient_matrix_UB_31 0.0349876000
_diffrn_orient_matrix_UB_32 -0.0622655000
_diffrn_orient_matrix_UB_33 -0.0036649000
_diffrn_radiation_collimation 0.3
_diffrn_radiation_monochromator 'Varimax focusing mirrors'
_diffrn_radiation_probe x-ray
_diffrn_radiation_type 'Cu K\a'
_diffrn_radiation_wavelength 1.54184
_diffrn_reflns_av_R_equivalents 0.0355
_diffrn_reflns_av_unetI/netI 0.0284
_diffrn_reflns_Laue_measured_fraction_full 0.994
_diffrn_reflns_Laue_measured_fraction_max 0.993
_diffrn_reflns_limit_h_max 41
_diffrn_reflns_limit_h_min -38
_diffrn_reflns_limit_k_max 17
_diffrn_reflns_limit_k_min -18
_diffrn_reflns_limit_l_max 35
_diffrn_reflns_limit_l_min -35
_diffrn_reflns_number 48842
_diffrn_reflns_point_group_measured_fraction_full 0.994
_diffrn_reflns_point_group_measured_fraction_max 0.993
_diffrn_reflns_theta_full 67.684
_diffrn_reflns_theta_max 68.251
_diffrn_reflns_theta_min 2.622
_diffrn_source 'Rotating anode'
_diffrn_source_current 30.0
_diffrn_source_power 1.2
_diffrn_source_target Cu
_diffrn_source_type 'Rigaku 007 HF'
_diffrn_source_voltage 40.0
_exptl_absorpt_coefficient_mu 20.732
_exptl_absorpt_correction_T_max 0.323
_exptl_absorpt_correction_T_min 0.091
_exptl_absorpt_correction_type analytical
_exptl_absorpt_process_details
;
CrysAlisPro 1.171.41.89a (Rigaku Oxford Diffraction, 2020)
Analytical numeric absorption correction using a multifaceted crystal
model based on expressions derived by R.C. Clark & J.S. Reid.
(Clark, R. C. & Reid, J. S. (1995). Acta Cryst. A51, 887-897)
Empirical absorption correction using spherical harmonics,
implemented in SCALE3 ABSPACK scaling algorithm.
;
_exptl_crystal_colour colourless
_exptl_crystal_colour_primary colourless
_exptl_crystal_density_diffrn 1.402
_exptl_crystal_description block
_exptl_crystal_F_000 5856
_exptl_crystal_size_max 0.17
_exptl_crystal_size_mid 0.15
_exptl_crystal_size_min 0.07
_refine_diff_density_max 0.821
_refine_diff_density_min -0.739
_refine_diff_density_rms 0.087
_refine_ls_extinction_method none
_refine_ls_goodness_of_fit_ref 1.102
_refine_ls_hydrogen_treatment mixed
_refine_ls_matrix_type full
_refine_ls_number_parameters 612
_refine_ls_number_reflns 13632
_refine_ls_number_restraints 93
_refine_ls_restrained_S_all 1.102
_refine_ls_R_factor_all 0.0745
_refine_ls_R_factor_gt 0.0597
_refine_ls_shift/su_max 0.001
_refine_ls_shift/su_mean 0.000
_refine_ls_structure_factor_coef Fsqd
_refine_ls_weighting_details 'w=1/[\s^2^(Fo^2^)+(0.1271P)^2^+3.4780P] where P=(Fo^2^+2Fc^2^)/3'
_refine_ls_weighting_scheme calc
_refine_ls_wR_factor_gt 0.1960
_refine_ls_wR_factor_ref 0.2103
_reflns_Friedel_coverage 0.000
_reflns_number_gt 9162
_reflns_number_total 13632
_reflns_threshold_expression 'I > 2\s(I)'
_cod_data_source_file lt5068.cif
_cod_data_source_block 4_10_24b
_cod_database_code 1571832
_shelx_shelxl_version_number 2016/6
_chemical_oxdiff_formula '(Zn3 I6 N12 H24 C36) (C15 H16 O3)2 (C6 H12)'
_chemical_oxdiff_usercomment JP-9300-04
_shelx_space_group_comment
;
The symmetry employed for this shelxl refinement is uniquely defined
by the following loop, which should always be used as a source of
symmetry information in preference to the above space-group names.
They are only intended as comments.
;
_shelx_estimated_absorpt_t_max 0.325
_shelx_estimated_absorpt_t_min 0.127
_olex2_refinement_description
;
1. Fixed Uiso
 At 1.2 times of:
  All C(H) groups
2. Restrained distances
 I306-Zn33 \\sim I406-Zn43
 with sigma of 0.02
 I305-Zn33 \\sim I405-Zn43
 with sigma of 0.02
 Zn33-N306 \\sim Zn43-N306
 with sigma of 0.02
 Zn33-N00I \\sim Zn43-N00I
 with sigma of 0.02
 I306-I305 \\sim I406-I405
 with sigma of 0.04
 I306-N306 \\sim I406-N306
 with sigma of 0.04
 I306-N00I \\sim I406-N00I
 with sigma of 0.04
 I305-N306 \\sim I405-N306
 with sigma of 0.04
 I305-N00I \\sim I405-N00I
 with sigma of 0.04
 N00I-C318 \\sim N00I-C418
 with sigma of 0.02
 C316-C317 \\sim C316-C417
 with sigma of 0.02
 C317-H317 \\sim C417-H417
 with sigma of 0.02
 C317-C318 \\sim C417-C418
 with sigma of 0.02
 C318-H318 \\sim C418-H418
 with sigma of 0.02
 N00I-C317 \\sim N00I-C417
 with sigma of 0.04
 N00I-H318 \\sim N00I-H418
 with sigma of 0.04
 C316-H317 \\sim C316-H417
 with sigma of 0.04
 C316-C318 \\sim C316-C418
 with sigma of 0.04
 C317-H318 \\sim C417-H418
 with sigma of 0.04
 H317-C318 \\sim H417-C418
 with sigma of 0.04
3. Uiso/Uaniso restraints and constraints
N310 \\sim C327 \\sim C328 \\sim C329 \\sim C330 \\sim C331: within 2A with
sigma of 0.04 and sigma for terminal atoms of 0.08 within 2A
Uanis(C317) = Uanis(C318) = Uanis(C418) = Uanis(C417)
4. Rigid body (RIGU) restrains
 N310, C327, C328, C329, C330, C331
 with sigma for 1-2 distances of 0.004 and sigma for 1-3 distances of 0.004
5. Others
 1*[Sof(I306)+Sof(I305)+Sof(Zn33)]+1*[Sof(Zn43)+Sof(I405)+Sof(I406)]+1*
 [Sof(I506)+Sof(I505)+Sof(Zn53)]=1 with esd of 0.00001
 Sof(I402)=Sof(Zn41)=Sof(I401)=1-FVAR(1)
 Sof(I302)=Sof(I301)=Sof(Zn31)=FVAR(1)
 Sof(I403)=Sof(Zn42)=Sof(I404)=1-FVAR(2)
 Sof(I304)=Sof(I303)=Sof(Zn32)=FVAR(2)
 Sof(I306)=Sof(I305)=Sof(Zn33)=FVAR(3)
 Sof(Zn43)=Sof(I405)=Sof(I406)=FVAR(4)
 Sof(I506)=Sof(I505)=Sof(Zn53)=FVAR(5)
 Sof(C418)=Sof(H418)=Sof(C417)=Sof(H417)=1-FVAR(6)
 Sof(C317)=Sof(H317)=Sof(C318)=Sof(H318)=FVAR(6)
 Fixed Uiso: I506(0.08) I505(0.08) Zn53(0.08)
6.a Aromatic/amide H refined with riding coordinates:
 C320(H320), C319(H319), C328(H328), C323(H323), C322(H322), C315(H315),
 C314(H314), C302(H302), C329(H329), C310(H310), C301(H301), C335(H335),
 C304(H304), C336(H336), C311(H311), C317(H317), C333(H333), C305(H305),
 C318(H318), C332(H332), C312(H312), C313(H313), C331(H331), C330(H330),
 C418(H418), C417(H417)
;
_smtbx_masks_void_probe_radius 1.2
_smtbx_masks_void_truncation_radius 1.2
_olex2_date_sample_data_collection 2022-06-06
_olex2_date_sample_submission 2022-06-06
_olex2_submission_original_sample_id 4_10_24b
_olex2_submission_special_instructions 'No special instructions were received'
_oxdiff_exptl_absorpt_empirical_details
;
Empirical correction (ABSPACK) includes:
- Absorption correction using spherical harmonics
- Frame scaling
- Detector area scaling
- B-factor correction
;
_oxdiff_exptl_absorpt_empirical_full_max 4.269
_oxdiff_exptl_absorpt_empirical_full_min 0.314

loop_
_space_group_symop_operation_xyz
'x, y, z'
'-x, y, -z+1/2'
'x+1/2, y+1/2, z'
'-x+1/2, y+1/2, -z+1/2'
'-x, -y, -z'
'x, -y, z-1/2'
'-x+1/2, -y+1/2, -z'
'x+1/2, -y+1/2, z-1/2'

loop_
_atom_site_label
_atom_site_type_symbol
_atom_site_fract_x
_atom_site_fract_y
_atom_site_fract_z
_atom_site_U_iso_or_equiv
_atom_site_adp_type
_atom_site_occupancy
_atom_site_site_symmetry_order
_atom_site_calc_flag
_atom_site_refinement_flags_posn
_atom_site_refinement_flags_adp
_atom_site_refinement_flags_occupancy
_atom_site_disorder_assembly
_atom_site_disorder_group
I306 I 0.61824(9) 0.26424(15) 0.55516(7) 0.0983(5) Uani 0.585(3) 1 d D . P A 1
I305 I 0.52491(8) 0.34086(17) 0.64078(7) 0.1001(4) Uani 0.585(3) 1 d D . P A 1
I302 I 0.8773(2) 0.2620(2) 0.9318(4) 0.270(3) Uani 0.694(15) 1 d . . P B 1
Zn33 Zn 0.57992(14) 0.3728(3) 0.59542(14) 0.0740(6) Uani 0.585(3) 1 d D . P A 1
I304 I 0.62627(7) 1.15716(10) 0.69279(6) 0.1466(7) Uani 0.543(6) 1 d . . P C 1
I303 I 0.73111(8) 1.23029(11) 0.79670(9) 0.1546(8) Uani 0.543(6) 1 d . . P C 1
I301 I 0.83708(15) 0.4492(7) 1.0377(2) 0.235(3) Uani 0.694(15) 1 d . . P B 1
Zn31 Zn 0.86264(19) 0.4130(4) 0.9638(3) 0.156(2) Uani 0.694(15) 1 d . . P B 1
Zn32 Zn 0.67010(9) 1.13797(18) 0.77045(11) 0.1128(8) Uani 0.543(6) 1 d . . P C 1
N302 N 0.71849(14) 0.5529(3) 0.77795(19) 0.1015(16) Uani 1 1 d . . . . .
N306 N 0.55969(15) 0.4754(3) 0.55028(19) 0.0907(13) Uani 1 1 d D . . . .
N307 N 0.56643(18) 0.7214(3) 0.4405(2) 0.1012(16) Uani 1 1 d . . . . .
N309 N 0.53323(19) 0.8558(3) 0.4194(2) 0.1095(18) Uani 1 1 d . . . . .
N304 N 0.68154(14) 0.6800(3) 0.75196(19) 0.0979(15) Uani 1 1 d . . . . .
N310 N 0.4141(2) 1.0156(5) 0.4595(3) 0.146(3) Uani 1 1 d . U . . .
N303 N 0.73252(15) 0.6888(3) 0.81687(19) 0.0997(15) Uani 1 1 d . . . . .
N308 N 0.51351(16) 0.7673(3) 0.47787(18) 0.1000(15) Uani 1 1 d . . . . .
N00I N 0.61889(16) 0.4486(3) 0.6429(2) 0.1087(18) Uani 1 1 d D . . . .
C321 C 0.54669(19) 0.6269(4) 0.4980(2) 0.0909(16) Uani 1 1 d . . . . .
C320 C 0.52324(18) 0.6077(4) 0.5295(2) 0.0920(17) Uani 1 1 d . . . . .
H320 H 0.502450 0.646689 0.534000 0.110 Uiso 1 1 calc R U . . .
C327 C 0.4777(2) 0.9013(4) 0.4548(3) 0.112(2) Uani 1 1 d . U . . .
C319 C 0.53019(17) 0.5302(4) 0.5549(2) 0.0901(15) Uani 1 1 d . . . . .
H319 H 0.513350 0.515818 0.576217 0.108 Uiso 1 1 calc R U . . .
C324 C 0.54270(19) 0.7102(4) 0.4696(2) 0.0925(17) Uani 1 1 d . . . . .
C325 C 0.5099(2) 0.8387(4) 0.4508(3) 0.101(2) Uani 1 1 d . . . . .
C316 C 0.66658(17) 0.5426(3) 0.7119(2) 0.0968(18) Uani 1 1 d D . . . .
C307 C 0.70431(18) 0.7243(3) 0.7853(3) 0.0992(19) Uani 1 1 d . . . . .
C326 C 0.5618(2) 0.7957(4) 0.4164(3) 0.107(2) Uani 1 1 d . . . . .
C308 C 0.68943(16) 0.5941(3) 0.7501(2) 0.0951(18) Uani 1 1 d . . . . .
C328 C 0.4617(2) 0.9052(4) 0.4926(3) 0.116(2) Uani 1 1 d . U . . .
H328 H 0.471888 0.869013 0.518344 0.139 Uiso 1 1 calc R U . . .
N305 N 0.6869(3) 1.0035(4) 0.7798(3) 0.146(3) Uani 1 1 d . . . . .
N301 N 0.82490(19) 0.4704(4) 0.9078(3) 0.152(3) Uani 1 1 d . . . . .
C306 C 0.73759(18) 0.6023(4) 0.8119(3) 0.103(2) Uani 1 1 d . . . . .
C303 C 0.76790(18) 0.5578(4) 0.8455(3) 0.108(2) Uani 1 1 d . . . . .
C323 C 0.5806(2) 0.4912(5) 0.5188(3) 0.114(2) Uani 1 1 d . . . . .
H323 H 0.599966 0.448736 0.513998 0.137 Uiso 1 1 calc R U . . .
C334 C 0.5874(3) 0.8126(5) 0.3835(3) 0.117(2) Uani 1 1 d . . . . .
N311 N 0.6389(3) 0.8427(4) 0.3224(3) 0.149(3) Uani 1 1 d . . . . .
C322 C 0.5764(2) 0.5679(5) 0.4912(3) 0.111(2) Uani 1 1 d . . . . .
H322 H 0.592882 0.578826 0.468998 0.134 Uiso 1 1 calc R U . . .
C315 C 0.6732(2) 0.4560(4) 0.7043(3) 0.113(2) Uani 1 1 d . . . . .
H315 H 0.694645 0.426198 0.722913 0.136 Uiso 1 1 calc R U . . .
C314 C 0.6492(2) 0.4104(4) 0.6698(3) 0.118(2) Uani 1 1 d . . . . .
H314 H 0.654495 0.349556 0.665149 0.142 Uiso 1 1 calc R U . . .
C302 C 0.7913(2) 0.6029(4) 0.8805(3) 0.134(3) Uani 1 1 d . . . . .
H302 H 0.788236 0.665088 0.883884 0.161 Uiso 1 1 calc R U . . .
C329 C 0.4301(2) 0.9620(4) 0.4949(3) 0.129(2) Uani 1 1 d . U . . .
H329 H 0.419156 0.963344 0.522335 0.154 Uiso 1 1 calc R U . . .
C309 C 0.6988(2) 0.8229(4) 0.7863(3) 0.106(2) Uani 1 1 d . . . . .
C310 C 0.7197(3) 0.8777(4) 0.8177(4) 0.131(3) Uani 1 1 d . . . . .
H310 H 0.738819 0.854573 0.842079 0.158 Uiso 1 1 calc R U . . .
C301 C 0.8196(2) 0.5561(5) 0.9112(3) 0.146(4) Uani 1 1 d . . . . .
H301 H 0.835643 0.587596 0.935519 0.175 Uiso 1 1 calc R U . . .
C335 C 0.5795(3) 0.8785(6) 0.3502(4) 0.141(3) Uani 1 1 d . . . . .
H335 H 0.556097 0.913519 0.346864 0.169 Uiso 1 1 calc R U . . .
C304 C 0.7738(2) 0.4682(4) 0.8435(4) 0.150(4) Uani 1 1 d . . . . .
H304 H 0.757675 0.433818 0.820555 0.180 Uiso 1 1 calc R U . . .
C336 C 0.6071(4) 0.8899(7) 0.3229(4) 0.160(4) Uani 1 1 d . . . . .
H336 H 0.602723 0.937740 0.301619 0.192 Uiso 1 1 calc R U . . .
C311 C 0.7127(3) 0.9687(5) 0.8138(5) 0.154(4) Uani 1 1 d . . . . .
H311 H 0.726950 1.007160 0.836336 0.185 Uiso 1 1 calc R U . . .
C317 C 0.6406(6) 0.5876(6) 0.6768(6) 0.115(6) Uani 0.65(3) 1 d D . P A 1
H317 H 0.639209 0.650567 0.676382 0.139 Uiso 0.65(3) 1 calc DR U P A 1
C333 C 0.6213(4) 0.7639(6) 0.3847(4) 0.146(3) Uani 1 1 d . . . . .
H333 H 0.626721 0.717216 0.406513 0.175 Uiso 1 1 calc R U . . .
C305 C 0.8027(3) 0.4279(5) 0.8744(4) 0.167(5) Uani 1 1 d . . . . .
H305 H 0.806766 0.366025 0.871396 0.200 Uiso 1 1 calc R U . . .
C318 C 0.6174(6) 0.5378(6) 0.6430(7) 0.115(6) Uani 0.65(3) 1 d D . P A 1
H318 H 0.599911 0.567447 0.619254 0.139 Uiso 0.65(3) 1 calc DR U P A 1
C332 C 0.6477(4) 0.7795(6) 0.3556(4) 0.159(4) Uani 1 1 d . . . . .
H332 H 0.671751 0.746922 0.358613 0.191 Uiso 1 1 calc R U . . .
C312 C 0.6652(4) 0.9506(6) 0.7514(4) 0.168(4) Uani 1 1 d . . . . .
H312 H 0.644588 0.975422 0.729258 0.202 Uiso 1 1 calc R U . . .
C313 C 0.6704(3) 0.8607(5) 0.7516(3) 0.153(4) Uani 1 1 d . . . . .
H313 H 0.655049 0.824527 0.728870 0.183 Uiso 1 1 calc R U . . .
C331 C 0.4640(3) 0.9539(7) 0.4164(4) 0.164(3) Uani 1 1 d . U . . .
H331 H 0.475123 0.953605 0.389119 0.196 Uiso 1 1 calc R U . . .
I402 I 0.8888(3) 0.2586(4) 0.9062(5) 0.229(4) Uani 0.306(15) 1 d . . P B 2
Zn41 Zn 0.8723(4) 0.3985(7) 0.9429(5) 0.135(4) Uani 0.306(15) 1 d . . P B 2
I401 I 0.8487(3) 0.4058(7) 1.0189(4) 0.194(3) Uani 0.306(15) 1 d . . P B 2
I403 I 0.7536(2) 1.2122(2) 0.8279(3) 0.250(4) Uani 0.457(6) 1 d . . P C 2
Zn42 Zn 0.6906(3) 1.1429(2) 0.7891(3) 0.171(2) Uani 0.457(6) 1 d . . P C 2
I404 I 0.6569(4) 1.1851(3) 0.7086(2) 0.292(5) Uani 0.457(6) 1 d . . P C 2
C330 C 0.4307(3) 1.0092(7) 0.4230(5) 0.170(4) Uani 1 1 d . U . . .
H330 H 0.419558 1.045146 0.397600 0.204 Uiso 1 1 calc R U . D 1
Zn43 Zn 0.5736(2) 0.3797(5) 0.6024(3) 0.123(3) Uani 0.389(3) 1 d D . P A 2
I405 I 0.51710(18) 0.3505(5) 0.6437(2) 0.186(3) Uani 0.389(3) 1 d D . P A 2
I406 I 0.61076(16) 0.2626(2) 0.56423(17) 0.158(2) Uani 0.389(3) 1 d D . P A 2
I506 I 0.6395(5) 0.2792(11) 0.5446(5) 0.080 Uiso 0.0267(11) 1 d . U P A 3
I505 I 0.5424(5) 0.3242(11) 0.6206(6) 0.080 Uiso 0.0267(11) 1 d . U P A 3
Zn53 Zn 0.5953(10) 0.375(3) 0.5804(13) 0.080 Uiso 0.0267(11) 1 d . U P A 3
C418 C 0.6050(6) 0.5232(14) 0.6596(9) 0.115(6) Uani 0.35(3) 1 d D . P A 2
H418 H 0.578333 0.540661 0.648805 0.18(10) Uiso 0.35(3) 1 calc DR . P A 2
C417 C 0.6285(6) 0.5752(13) 0.6923(9) 0.115(6) Uani 0.35(3) 1 d D . P A 2
H417 H 0.619443 0.630950 0.701254 0.3(3) Uiso 0.35(3) 1 calc DR . P A 2

loop_
_atom_site_aniso_label
_atom_site_aniso_U_11
_atom_site_aniso_U_22
_atom_site_aniso_U_33
_atom_site_aniso_U_23
_atom_site_aniso_U_13
_atom_site_aniso_U_12
I306 0.1139(12) 0.0540(6) 0.1178(6) 0.0033(4) -0.0055(6) 0.0177(6)
I305 0.0968(7) 0.0962(8) 0.0969(7) -0.0066(6) -0.0123(6) -0.0234(6)
I302 0.232(3) 0.0638(9) 0.410(6) 0.0216(16) -0.237(4) -0.0082(12)
Zn33 0.0791(11) 0.0461(12) 0.0837(10) 0.0045(9) -0.0225(8) 0.0014(9)
I304 0.2177(17) 0.0643(6) 0.1389(9) 0.0121(5) -0.0221(10) 0.0220(8)
I303 0.1642(14) 0.0612(6) 0.2360(19) -0.0475(8) 0.0282(13) -0.0259(7)
I301 0.1419(16) 0.300(5) 0.229(3) 0.149(3) -0.0660(18) -0.056(2)
Zn31 0.127(2) 0.087(2) 0.208(5) 0.051(2) -0.102(3) -0.0356(18)
Zn32 0.1429(18) 0.0422(9) 0.1383(17) -0.0089(9) -0.0173(13) 0.0069(10)
N302 0.096(3) 0.040(2) 0.140(4) 0.006(2) -0.058(3) -0.008(2)
N306 0.089(3) 0.062(3) 0.106(3) -0.004(2) -0.024(3) 0.009(2)
N307 0.109(3) 0.067(3) 0.107(3) 0.012(3) -0.039(3) -0.004(3)
N309 0.112(4) 0.062(3) 0.128(4) 0.010(3) -0.053(3) -0.008(3)
N304 0.095(3) 0.043(2) 0.134(4) 0.005(2) -0.042(3) -0.003(2)
N310 0.124(5) 0.080(4) 0.196(6) -0.006(4) -0.080(4) 0.015(4)
N303 0.103(3) 0.044(2) 0.130(4) 0.007(2) -0.042(3) -0.010(2)
N308 0.103(3) 0.065(3) 0.108(3) 0.006(2) -0.050(3) 0.001(2)
N00I 0.114(3) 0.045(2) 0.137(4) 0.003(2) -0.061(3) -0.006(2)
C321 0.093(3) 0.063(3) 0.098(3) -0.005(3) -0.033(3) 0.001(3)
C320 0.090(3) 0.061(3) 0.105(4) -0.006(3) -0.042(3) -0.002(3)
C327 0.106(4) 0.056(3) 0.143(4) 0.006(3) -0.067(3) -0.006(3)
C319 0.088(3) 0.065(3) 0.099(3) -0.005(3) -0.033(3) 0.002(3)
C324 0.095(3) 0.057(3) 0.105(4) 0.004(3) -0.042(3) 0.002(3)
C325 0.097(4) 0.062(3) 0.118(4) 0.006(3) -0.053(4) -0.007(3)
C316 0.090(3) 0.046(3) 0.132(4) 0.005(3) -0.046(3) -0.003(2)
C307 0.099(3) 0.037(2) 0.142(5) 0.000(3) -0.033(3) 0.000(2)
C326 0.108(4) 0.070(4) 0.122(5) 0.008(3) -0.038(4) -0.010(3)
C308 0.082(3) 0.044(2) 0.140(5) 0.009(3) -0.037(3) -0.006(2)
C328 0.119(4) 0.057(3) 0.145(5) -0.006(4) -0.053(4) 0.018(3)
N305 0.199(7) 0.041(3) 0.181(6) 0.007(3) -0.013(6) 0.012(4)
N301 0.124(4) 0.065(3) 0.222(7) 0.046(4) -0.100(5) -0.032(3)
C306 0.098(3) 0.044(3) 0.146(5) 0.008(3) -0.041(4) -0.008(3)
C303 0.101(3) 0.049(3) 0.146(5) 0.010(3) -0.062(4) -0.016(3)
C323 0.109(4) 0.069(4) 0.153(6) 0.015(4) -0.009(5) 0.021(4)
C334 0.134(5) 0.071(4) 0.127(5) 0.000(4) -0.032(5) -0.009(4)
N311 0.220(9) 0.060(4) 0.162(6) -0.007(4) 0.015(6) -0.015(5)
C322 0.114(4) 0.078(4) 0.132(5) 0.021(4) -0.009(4) 0.021(4)
C315 0.111(4) 0.057(3) 0.141(5) -0.005(3) -0.064(4) 0.008(3)
C314 0.124(4) 0.053(3) 0.144(5) 0.001(3) -0.067(4) 0.003(3)
C302 0.136(5) 0.052(3) 0.176(7) 0.016(4) -0.083(5) -0.020(3)
C329 0.116(4) 0.063(3) 0.174(6) -0.013(4) -0.068(4) 0.011(3)
C309 0.113(4) 0.048(3) 0.143(5) 0.006(3) -0.018(4) -0.001(3)
C310 0.135(5) 0.044(3) 0.193(8) -0.010(4) -0.036(5) -0.004(3)
C301 0.146(6) 0.066(4) 0.181(7) 0.028(4) -0.097(6) -0.036(4)
C335 0.159(7) 0.104(6) 0.145(7) 0.032(5) -0.011(6) -0.018(6)
C304 0.119(5) 0.049(3) 0.234(9) 0.006(4) -0.107(6) -0.008(3)
C336 0.211(11) 0.086(6) 0.176(9) 0.019(6) 0.019(9) -0.001(7)
C311 0.158(7) 0.061(4) 0.233(11) -0.037(6) 0.006(8) -0.027(5)
C317 0.123(8) 0.037(3) 0.153(9) 0.016(4) -0.071(8) -0.009(4)
C333 0.183(9) 0.081(5) 0.168(8) 0.017(5) 0.016(8) 0.012(6)
C305 0.140(6) 0.064(4) 0.244(10) 0.021(5) -0.110(7) -0.013(4)
C318 0.123(8) 0.037(3) 0.153(9) 0.016(4) -0.071(8) -0.009(4)
C332 0.227(11) 0.070(5) 0.187(9) 0.017(5) 0.050(10) 0.014(6)
C312 0.248(12) 0.067(5) 0.166(8) -0.016(5) -0.030(8) 0.039(6)
C313 0.199(9) 0.062(4) 0.164(7) 0.000(4) -0.065(7) 0.024(5)
C331 0.151(6) 0.123(7) 0.189(7) 0.052(6) -0.048(5) 0.038(5)
I402 0.222(4) 0.0574(14) 0.336(8) -0.014(3) -0.155(5) 0.035(2)
Zn41 0.125(5) 0.059(2) 0.180(7) 0.023(4) -0.089(5) -0.011(2)
I401 0.128(3) 0.202(5) 0.216(5) 0.091(4) -0.069(3) -0.032(3)
I403 0.272(5) 0.0867(15) 0.434(8) -0.108(3) 0.183(6) -0.074(2)
Zn42 0.281(7) 0.0450(13) 0.201(5) 0.002(2) 0.082(5) 0.018(3)
I404 0.570(12) 0.117(2) 0.224(4) 0.088(3) 0.168(6) 0.170(5)
C330 0.146(7) 0.111(7) 0.221(9) 0.053(7) -0.057(6) 0.049(6)
Zn43 0.119(5) 0.053(2) 0.165(6) -0.003(3) -0.066(4) -0.011(2)
I405 0.175(4) 0.165(4) 0.187(4) 0.005(3) -0.056(3) -0.061(3)
I406 0.130(2) 0.0532(11) 0.258(4) -0.0215(18) -0.057(3) -0.0047(10)
C418 0.123(8) 0.037(3) 0.153(9) 0.016(4) -0.071(8) -0.009(4)
C417 0.123(8) 0.037(3) 0.153(9) 0.016(4) -0.071(8) -0.009(4)

loop_
_atom_type_symbol
_atom_type_description
_atom_type_scat_dispersion_real
_atom_type_scat_dispersion_imag
_atom_type_scat_source
C C 0.0181 0.0091 'International Tables Vol C Tables 4.2.6.8 and 6.1.1.4'
H H 0.0000 0.0000 'International Tables Vol C Tables 4.2.6.8 and 6.1.1.4'
I I -0.3257 6.8362 'International Tables Vol C Tables 4.2.6.8 and 6.1.1.4'
N N 0.0311 0.0180 'International Tables Vol C Tables 4.2.6.8 and 6.1.1.4'
Zn Zn -1.5491 0.6778 'International Tables Vol C Tables 4.2.6.8 and 6.1.1.4'

loop_
_exptl_crystal_face_index_h
_exptl_crystal_face_index_k
_exptl_crystal_face_index_l
_exptl_crystal_face_perp_dist
1 0 0 0.0727
-1 0 0 0.0781
1 -2 -1 0.0620
-1 2 1 0.0742
-2 2 1 0.0773
2 1 0 0.0856
-2 -1 0 0.0780
0 0 1 0.0399
0 0 -1 0.0343
2 -1 1 0.0785
-2 1 -1 0.0828
-1 0 1 0.0760
1 0 -1 0.0597
-1 -1 2 0.0672
1 1 -2 0.0634
2 0 1 0.0643

loop_
_geom_angle_atom_site_label_1
_geom_angle_atom_site_label_2
_geom_angle_atom_site_label_3
_geom_angle
_geom_angle_site_symmetry_1
_geom_angle_site_symmetry_3
_geom_angle_publ_flag
I306 Zn33 I305 128.3(2) . . ?
N306 Zn33 I306 108.9(3) . . ?
N306 Zn33 I305 106.5(3) . . ?
N306 Zn33 N00I 97.2(3) . . ?
N00I Zn33 I306 110.2(3) . . ?
N00I Zn33 I305 101.3(3) . . ?
I301 Zn31 I302 128.9(3) . . ?
N310 Zn31 I302 102.5(4) 8_566 . ?
N310 Zn31 I301 111.1(4) 8_566 . ?
N310 Zn31 N301 98.7(4) 8_566 . ?
N301 Zn31 I302 102.2(3) . . ?
N301 Zn31 I301 109.3(4) . . ?
I303 Zn32 I304 123.08(15) . . ?
N305 Zn32 I304 109.5(3) . . ?
N305 Zn32 I303 107.3(3) . . ?
N311 Zn32 I304 111.1(3) 6_576 . ?
N311 Zn32 I303 101.8(3) 6_576 . ?
N311 Zn32 N305 101.9(4) 6_576 . ?
C306 N302 C308 115.0(5) . . ?
C319 N306 Zn33 124.9(5) . . ?
C319 N306 Zn43 115.6(5) . . ?
C319 N306 Zn53 145.2(11) . . ?
C323 N306 Zn33 115.7(4) . . ?
C323 N306 C319 119.0(6) . . ?
C323 N306 Zn43 124.8(5) . . ?
C323 N306 Zn53 95.0(11) . . ?
C324 N307 C326 116.0(7) . . ?
C326 N309 C325 116.1(6) . . ?
C307 N304 C308 115.1(4) . . ?
C329 N310 Zn31 119.5(9) . 8_465 ?
C329 N310 Zn41 141.0(11) . 8_465 ?
C330 N310 Zn31 125.5(7) . 8_465 ?
C330 N310 C329 114.5(8) . . ?
C330 N310 Zn41 104.5(8) . 8_465 ?
C306 N303 C307 114.3(5) . . ?
C325 N308 C324 113.4(7) . . ?
C314 N00I Zn33 120.4(4) . . ?
C314 N00I C318 117.3(6) . . ?
C314 N00I Zn43 124.1(4) . . ?
C314 N00I Zn53 114.9(11) . . ?
C314 N00I C418 115.6(10) . . ?
C318 N00I Zn33 121.8(5) . . ?
C418 N00I Zn43 110.7(8) . . ?
C320 C321 C324 123.5(6) . . ?
C320 C321 C322 119.7(6) . . ?
C322 C321 C324 116.8(7) . . ?
C321 C320 H320 120.6 . . ?
C321 C320 C319 118.8(6) . . ?
C319 C320 H320 120.6 . . ?
C328 C327 C325 121.3(6) . . ?
C328 C327 C331 121.8(8) . . ?
C331 C327 C325 116.9(10) . . ?
N306 C319 C320 122.1(7) . . ?
N306 C319 H319 118.9 . . ?
C320 C319 H319 118.9 . . ?
N307 C324 N308 126.6(6) . . ?
N307 C324 C321 118.3(6) . . ?
N308 C324 C321 115.1(7) . . ?
N309 C325 C327 118.2(6) . . ?
N308 C325 N309 124.0(7) . . ?
N308 C325 C327 117.7(8) . . ?
C315 C316 C308 123.5(5) . . ?
C315 C316 C317 116.4(7) . . ?
C315 C316 C417 115.8(9) . . ?
C317 C316 C308 119.3(6) . . ?
C417 C316 C308 117.2(9) . . ?
N304 C307 N303 125.3(5) . . ?
N304 C307 C309 117.0(5) . . ?
N303 C307 C309 117.6(5) . . ?
N307 C326 N309 123.8(8) . . ?
N307 C326 C334 118.9(7) . . ?
N309 C326 C334 117.3(7) . . ?
N302 C308 C316 117.9(5) . . ?
N304 C308 N302 124.6(5) . . ?
N304 C308 C316 117.3(5) . . ?
C327 C328 H328 119.8 . . ?
C327 C328 C329 120.3(7) . . ?
C329 C328 H328 119.8 . . ?
C311 N305 Zn32 127.6(6) . . ?
C311 N305 Zn42 106.1(7) . . ?
C312 N305 Zn32 113.2(7) . . ?
C312 N305 C311 118.6(7) . . ?
C312 N305 Zn42 135.1(7) . . ?
C301 N301 Zn31 114.8(6) . . ?
C301 N301 Zn41 125.6(5) . . ?
C305 N301 Zn31 126.3(5) . . ?
C305 N301 C301 118.2(6) . . ?
C305 N301 Zn41 115.2(6) . . ?
N302 C306 N303 125.3(5) . . ?
N302 C306 C303 116.9(5) . . ?
N303 C306 C303 117.8(5) . . ?
C302 C303 C306 122.2(6) . . ?
C304 C303 C306 121.0(5) . . ?
C304 C303 C302 116.7(5) . . ?
N306 C323 H323 118.1 . . ?
N306 C323 C322 123.7(7) . . ?
C322 C323 H323 118.1 . . ?
C335 C334 C326 122.5(9) . . ?
C333 C334 C326 120.0(8) . . ?
C333 C334 C335 117.5(10) . . ?
Zn32 N311 Zn42 22.0(2) 6_575 6_575 ?
C336 N311 Zn32 118.6(8) . 6_575 ?
C336 N311 C332 117.0(11) . . ?
C336 N311 Zn42 134.2(8) . 6_575 ?
C332 N311 Zn32 124.3(9) . 6_575 ?
C332 N311 Zn42 107.4(9) . 6_575 ?
C321 C322 C323 116.4(8) . . ?
C321 C322 H322 121.8 . . ?
C323 C322 H322 121.8 . . ?
C316 C315 H315 119.7 . . ?
C316 C315 C314 120.6(5) . . ?
C314 C315 H315 119.7 . . ?
N00I C314 C315 122.2(6) . . ?
N00I C314 H314 118.9 . . ?
C315 C314 H314 118.9 . . ?
C303 C302 H302 120.5 . . ?
C303 C302 C301 119.1(6) . . ?
C301 C302 H302 120.5 . . ?
N310 C329 C328 122.9(10) . . ?
N310 C329 H329 118.5 . . ?
C328 C329 H329 118.5 . . ?
C310 C309 C307 124.4(6) . . ?
C310 C309 C313 118.0(6) . . ?
C313 C309 C307 117.5(6) . . ?
C309 C310 H310 120.6 . . ?
C309 C310 C311 118.8(8) . . ?
C311 C310 H310 120.6 . . ?
N301 C301 C302 122.4(6) . . ?
N301 C301 H301 118.8 . . ?
C302 C301 H301 118.8 . . ?
C334 C335 H335 121.9 . . ?
C336 C335 C334 116.2(11) . . ?
C336 C335 H335 121.9 . . ?
C303 C304 H304 119.8 . . ?
C305 C304 C303 120.4(6) . . ?
C305 C304 H304 119.8 . . ?
N311 C336 C335 127.4(10) . . ?
N311 C336 H336 116.3 . . ?
C335 C336 H336 116.3 . . ?
N305 C311 C310 122.3(9) . . ?
N305 C311 H311 118.8 . . ?
C310 C311 H311 118.8 . . ?
C316 C317 H317 120.8 . . ?
C318 C317 C316 118.5(7) . . ?
C318 C317 H317 120.8 . . ?
C334 C333 H333 118.7 . . ?
C334 C333 C332 122.7(10) . . ?
C332 C333 H333 118.7 . . ?
N301 C305 C304 123.1(7) . . ?
N301 C305 H305 118.4 . . ?
C304 C305 H305 118.4 . . ?
N00I C318 C317 121.8(7) . . ?
N00I C318 H318 119.1 . . ?
C317 C318 H318 119.1 . . ?
N311 C332 C333 119.0(11) . . ?
N311 C332 H332 120.5 . . ?
C333 C332 H332 120.5 . . ?
N305 C312 H312 118.4 . . ?
N305 C312 C313 123.2(10) . . ?
C313 C312 H312 118.4 . . ?
C309 C313 H313 120.6 . . ?
C312 C313 C309 118.7(8) . . ?
C312 C313 H313 120.6 . . ?
C327 C331 H331 123.8 . . ?
C327 C331 C330 112.3(12) . . ?
C330 C331 H331 123.8 . . ?
N310 Zn41 N301 105.0(5) 8_566 . ?
N310 Zn41 I402 117.8(7) 8_566 . ?
N310 Zn41 I401 94.8(6) 8_566 . ?
N310 Zn41 C330 29.3(4) 8_566 8_566 ?
N301 Zn41 I402 116.3(5) . . ?
N301 Zn41 I401 94.5(6) . . ?
N301 Zn41 C330 100.0(6) . 8_566 ?
I402 Zn41 I401 124.0(6) . . ?
I402 Zn41 C330 96.6(6) . 8_566 ?
I401 Zn41 C330 124.0(5) . 8_566 ?
N305 Zn42 N311 97.0(4) . 6_576 ?
N305 Zn42 I403 120.2(4) . . ?
N305 Zn42 I404 96.9(3) . . ?
N311 Zn42 I403 117.3(4) 6_576 . ?
N311 Zn42 I404 97.2(4) 6_576 . ?
I403 Zn42 I404 122.9(2) . . ?
N310 C330 C331 128.1(9) . . ?
N310 C330 Zn41 46.3(6) . 8_465 ?
N310 C330 H330 116.0 . . ?
C331 C330 Zn41 174.4(10) . 8_465 ?
C331 C330 H330 116.0 . . ?
N306 Zn43 I405 112.5(4) . . ?
N306 Zn43 I406 102.6(4) . . ?
N00I Zn43 N306 97.5(4) . . ?
N00I Zn43 I405 111.9(4) . . ?
N00I Zn43 I406 102.8(4) . . ?
I405 Zn43 I406 125.5(4) . . ?
N306 Zn53 N00I 95.3(16) . . ?
N306 Zn53 I506 127.8(17) . . ?
N306 Zn53 I505 90.3(14) . . ?
N00I Zn53 I506 119.8(15) . . ?
N00I Zn53 I505 86.9(13) . . ?
I505 Zn53 I506 126.0(18) . . ?
N00I C418 H418 119.1 . . ?
N00I C418 C417 121.8(14) . . ?
C417 C418 H418 119.1 . . ?
C316 C417 H417 121.0 . . ?
C418 C417 C316 118.0(13) . . ?
C418 C417 H417 121.0 . . ?

loop_
_geom_bond_atom_site_label_1
_geom_bond_atom_site_label_2
_geom_bond_distance
_geom_bond_site_symmetry_2
_geom_bond_publ_flag
I306 Zn33 2.520(5) . ?
I305 Zn33 2.538(5) . ?
I302 Zn31 2.547(6) . ?
Zn33 N306 2.079(6) . ?
Zn33 N00I 2.096(6) . ?
I304 Zn32 2.528(3) . ?
I303 Zn32 2.517(3) . ?
I301 Zn31 2.546(6) . ?
Zn31 N310 2.087(10) 8_566 ?
Zn31 N301 2.099(7) . ?
Zn32 N305 2.112(6) . ?
Zn32 N311 2.034(10) 6_576 ?
N302 C308 1.328(7) . ?
N302 C306 1.326(8) . ?
N306 C319 1.329(8) . ?
N306 C323 1.289(10) . ?
N306 Zn43 2.102(9) . ?
N306 Zn53 2.05(4) . ?
N307 C324 1.292(9) . ?
N307 C326 1.321(9) . ?
N309 C325 1.350(10) . ?
N309 C326 1.347(10) . ?
N304 C307 1.326(8) . ?
N304 C308 1.326(7) . ?
N310 C329 1.357(11) . ?
N310 Zn41 1.928(13) 8_465 ?
N310 C330 1.304(15) . ?
N303 C307 1.332(7) . ?
N303 C306 1.328(7) . ?
N308 C324 1.372(9) . ?
N308 C325 1.332(8) . ?
N00I C314 1.323(7) . ?
N00I C318 1.347(9) . ?
N00I Zn43 2.065(9) . ?
N00I Zn53 2.19(4) . ?
N00I C418 1.349(15) . ?
C321 C320 1.360(9) . ?
C321 C324 1.502(9) . ?
C321 C322 1.390(10) . ?
C320 H320 0.9500 . ?
C320 C319 1.385(9) . ?
C327 C325 1.469(11) . ?
C327 C328 1.328(12) . ?
C327 C331 1.395(11) . ?
C319 H319 0.9500 . ?
C316 C308 1.477(8) . ?
C316 C315 1.351(8) . ?
C316 C317 1.415(10) . ?
C316 C417 1.417(14) . ?
C307 C309 1.499(7) . ?
C326 C334 1.439(12) . ?
C328 H328 0.9500 . ?
C328 C329 1.390(11) . ?
N305 C311 1.324(14) . ?
N305 C312 1.296(13) . ?
N305 Zn42 2.120(7) . ?
N301 C301 1.312(10) . ?
N301 C305 1.303(10) . ?
N301 Zn41 2.073(11) . ?
C306 C303 1.466(8) . ?
C303 C302 1.373(9) . ?
C303 C304 1.368(9) . ?
C323 H323 0.9500 . ?
C323 C322 1.408(10) . ?
C334 C335 1.389(12) . ?
C334 C333 1.369(13) . ?
N311 C336 1.303(14) . ?
N311 C332 1.363(13) . ?
N311 Zn42 2.177(12) 6_575 ?
C322 H322 0.9500 . ?
C315 H315 0.9500 . ?
C315 C314 1.376(8) . ?
C314 H314 0.9500 . ?
C302 H302 0.9500 . ?
C302 C301 1.398(9) . ?
C329 H329 0.9500 . ?
C309 C310 1.350(10) . ?
C309 C313 1.404(10) . ?
C310 H310 0.9500 . ?
C310 C311 1.395(11) . ?
C301 H301 0.9500 . ?
C335 H335 0.9500 . ?
C335 C336 1.356(15) . ?
C304 H304 0.9500 . ?
C304 C305 1.365(9) . ?
C336 H336 0.9500 . ?
C311 H311 0.9500 . ?
C317 H317 0.9500 . ?
C317 C318 1.383(10) . ?
C333 H333 0.9500 . ?
C333 C332 1.369(15) . ?
C305 H305 0.9500 . ?
C318 H318 0.9500 . ?
C332 H332 0.9500 . ?
C312 H312 0.9500 . ?
C312 C313 1.365(11) . ?
C313 H313 0.9500 . ?
C331 H331 0.9500 . ?
C331 C330 1.451(16) . ?
I402 Zn41 2.480(11) . ?
Zn41 I401 2.512(12) . ?
Zn41 C330 2.58(2) 8_566 ?
I403 Zn42 2.489(7) . ?
Zn42 I404 2.535(7) . ?
C330 H330 0.9500 . ?
Zn43 I405 2.497(9) . ?
Zn43 I406 2.549(9) . ?
I506 Zn53 2.45(4) . ?
I505 Zn53 2.45(4) . ?
C418 H418 0.9500 . ?
C418 C417 1.386(14) . ?
C417 H417 0.9500 . ?

loop_
_geom_torsion_atom_site_label_1
_geom_torsion_atom_site_label_2
_geom_torsion_atom_site_label_3
_geom_torsion_atom_site_label_4
_geom_torsion
_geom_torsion_site_symmetry_1
_geom_torsion_site_symmetry_2
_geom_torsion_site_symmetry_3
_geom_torsion_site_symmetry_4
_geom_torsion_publ_flag
Zn33 N306 C319 C320 166.6(4) . . . . ?
Zn33 N306 C323 C322 -167.0(6) . . . . ?
Zn33 N00I C314 C315 -173.7(7) . . . . ?
Zn33 N00I C318 C317 174.1(11) . . . . ?
Zn31 N310 C329 C328 172.9(5) 8_465 . . . ?
Zn31 N310 C330 C331 -173.3(9) 8_465 . . . ?
Zn31 N301 C301 C302 -170.7(9) . . . . ?
Zn31 N301 C305 C304 168.1(10) . . . . ?
Zn32 N305 C311 C310 176.2(8) . . . . ?
Zn32 N305 C312 C313 -179.1(11) . . . . ?
Zn32 N311 C336 C335 169.9(10) 6_575 . . . ?
Zn32 N311 C332 C333 -170.3(8) 6_575 . . . ?
N302 C306 C303 C302 176.0(8) . . . . ?
N302 C306 C303 C304 -4.9(12) . . . . ?
N306 C323 C322 C321 -2.4(11) . . . . ?
N307 C326 C334 C335 166.0(7) . . . . ?
N307 C326 C334 C333 -14.9(10) . . . . ?
N309 C326 C334 C335 -11.4(10) . . . . ?
N309 C326 C334 C333 167.7(7) . . . . ?
N304 C307 C309 C310 -179.7(8) . . . . ?
N304 C307 C309 C313 -0.5(12) . . . . ?
N303 C307 C309 C310 -2.2(12) . . . . ?
N303 C307 C309 C313 177.0(9) . . . . ?
N303 C306 C303 C302 -1.5(12) . . . . ?
N303 C306 C303 C304 177.6(9) . . . . ?
N00I C418 C417 C316 -7(3) . . . . ?
C321 C320 C319 N306 1.8(8) . . . . ?
C320 C321 C324 N307 -179.6(5) . . . . ?
C320 C321 C324 N308 0.5(7) . . . . ?
C320 C321 C322 C323 -1.3(9) . . . . ?
C327 C328 C329 N310 -0.2(11) . . . . ?
C327 C331 C330 N310 1.9(18) . . . . ?
C319 N306 C323 C322 5.7(10) . . . . ?
C324 N307 C326 N309 -3.1(9) . . . . ?
C324 N307 C326 C334 179.7(5) . . . . ?
C324 N308 C325 N309 -2.3(7) . . . . ?
C324 N308 C325 C327 176.1(5) . . . . ?
C324 C321 C320 C319 -178.1(5) . . . . ?
C324 C321 C322 C323 178.3(6) . . . . ?
C325 N309 C326 N307 3.2(8) . . . . ?
C325 N309 C326 C334 -179.5(5) . . . . ?
C325 N308 C324 N307 2.5(8) . . . . ?
C325 N308 C324 C321 -177.6(4) . . . . ?
C325 C327 C328 C329 -177.0(6) . . . . ?
C325 C327 C331 C330 176.4(8) . . . . ?
C316 C315 C314 N00I -0.1(14) . . . . ?
C316 C317 C318 N00I 0(2) . . . . ?
C307 N304 C308 N302 -2.1(11) . . . . ?
C307 N304 C308 C316 -176.3(7) . . . . ?
C307 N303 C306 N302 3.2(11) . . . . ?
C307 N303 C306 C303 -179.5(7) . . . . ?
C307 C309 C310 C311 177.8(9) . . . . ?
C307 C309 C313 C312 -179.2(11) . . . . ?
C326 N307 C324 N308 0.0(8) . . . . ?
C326 N307 C324 C321 -179.9(5) . . . . ?
C326 N309 C325 N308 -0.3(8) . . . . ?
C326 N309 C325 C327 -178.7(5) . . . . ?
C326 C334 C335 C336 177.0(8) . . . . ?
C326 C334 C333 C332 -177.0(9) . . . . ?
C308 N302 C306 N303 -7.2(11) . . . . ?
C308 N302 C306 C303 175.5(7) . . . . ?
C308 N304 C307 N303 -2.5(11) . . . . ?
C308 N304 C307 C309 174.9(7) . . . . ?
C308 C316 C315 C314 175.7(8) . . . . ?
C308 C316 C317 C318 -175.4(11) . . . . ?
C308 C316 C417 C418 -173.4(16) . . . . ?
C328 C327 C325 N309 -159.1(6) . . . . ?
C328 C327 C325 N308 22.5(8) . . . . ?
C328 C327 C331 C330 -1.4(13) . . . . ?
N305 C312 C313 C309 4(2) . . . . ?
C306 N302 C308 N304 6.6(11) . . . . ?
C306 N302 C308 C316 -179.3(7) . . . . ?
C306 N303 C307 N304 2.0(11) . . . . ?
C306 N303 C307 C309 -175.4(7) . . . . ?
C306 C303 C302 C301 -179.9(9) . . . . ?
C306 C303 C304 C305 178.6(10) . . . . ?
C303 C302 C301 N301 0.3(16) . . . . ?
C303 C304 C305 N301 3(2) . . . . ?
C323 N306 C319 C320 -5.4(8) . . . . ?
C334 C335 C336 N311 4.5(18) . . . . ?
C334 C333 C332 N311 -4.0(17) . . . . ?
C322 C321 C320 C319 1.5(8) . . . . ?
C322 C321 C324 N307 0.9(8) . . . . ?
C322 C321 C324 N308 -179.0(5) . . . . ?
C315 C316 C308 N302 1.3(11) . . . . ?
C315 C316 C308 N304 175.9(7) . . . . ?
C315 C316 C317 C318 14.2(19) . . . . ?
C315 C316 C417 C418 -14(3) . . . . ?
C314 N00I C318 C317 -15(2) . . . . ?
C314 N00I C418 C417 24(3) . . . . ?
C302 C303 C304 C305 -2.2(16) . . . . ?
C329 N310 C330 C331 -1.4(18) . . . . ?
C329 N310 C330 Zn41 178.8(10) . . . 8_465 ?
C309 C310 C311 N305 -1.4(17) . . . . ?
C310 C309 C313 C312 0.1(17) . . . . ?
C301 N301 C305 C304 -1.2(19) . . . . ?
C335 C334 C333 C332 2.1(15) . . . . ?
C304 C303 C302 C301 0.9(14) . . . . ?
C336 N311 C332 C333 5.7(16) . . . . ?
C311 N305 C312 C313 -7(2) . . . . ?
C317 C316 C308 N302 -168.3(14) . . . . ?
C317 C316 C308 N304 6.3(16) . . . . ?
C317 C316 C315 C314 -14.4(17) . . . . ?
C333 C334 C335 C336 -2.0(13) . . . . ?
C305 N301 C301 C302 -0.1(17) . . . . ?
C318 N00I C314 C315 14.8(18) . . . . ?
C332 N311 C336 C335 -6.4(18) . . . . ?
C312 N305 C311 C310 5.7(17) . . . . ?
C313 C309 C310 C311 -1.4(15) . . . . ?
C331 C327 C325 N309 23.1(9) . . . . ?
C331 C327 C325 N308 -155.4(7) . . . . ?
C331 C327 C328 C329 0.7(11) . . . . ?
Zn41 N310 C329 C328 178.7(8) 8_465 . . . ?
Zn41 N310 C330 C331 179.8(11) 8_465 . . . ?
Zn41 N301 C301 C302 167.7(10) . . . . ?
Zn41 N301 C305 C304 -170.3(11) . . . . ?
Zn42 N305 C311 C310 -177.2(9) . . . . ?
Zn42 N305 C312 C313 176.7(10) . . . . ?
Zn42 N311 C336 C335 -170.5(9) 6_575 . . . ?
Zn42 N311 C332 C333 173.9(9) 6_575 . . . ?
C330 N310 C329 C328 0.5(12) . . . . ?
Zn43 N306 C319 C320 165.7(5) . . . . ?
Zn43 N306 C323 C322 -164.5(6) . . . . ?
Zn43 N00I C314 C315 -163.6(7) . . . . ?
Zn43 N00I C418 C417 171.9(17) . . . . ?
Zn53 N306 C319 C320 160.4(19) . . . . ?
Zn53 N306 C323 C322 -166.2(13) . . . . ?
Zn53 N00I C314 C315 164.6(13) . . . . ?
C418 N00I C314 C315 -20.7(19) . . . . ?
C417 C316 C308 N302 159.5(16) . . . . ?
C417 C316 C308 N304 -25.9(17) . . . . ?
C417 C316 C315 C314 17.3(19) . . . . ?

loop_
_exptl_oxdiff_crystal_face_indexfrac_h
_exptl_oxdiff_crystal_face_indexfrac_k
_exptl_oxdiff_crystal_face_indexfrac_l
_exptl_oxdiff_crystal_face_x
_exptl_oxdiff_crystal_face_y
_exptl_oxdiff_crystal_face_z
1.0000 -0.0000 -0.0000 0.0105 -0.0275 0.0350
-1.0000 0.0000 0.0000 -0.0105 0.0275 -0.0350
1.0000 -2.0000 -1.0000 -0.0348 0.1340 0.1632
-1.0000 2.0000 1.0000 0.0348 -0.1340 -0.1632
-2.0000 2.0000 1.0000 0.0243 -0.1066 -0.1982
2.0000 1.0000 -0.0000 0.0172 -0.1359 0.0077
-2.0000 -1.0000 0.0000 -0.0172 0.1359 -0.0077
-0.0000 -0.0000 1.0000 0.0529 0.0004 -0.0037
0.0000 0.0000 -1.0000 -0.0529 -0.0004 0.0037
2.0000 -1.0000 1.0000 0.0777 0.0264 0.1286
-2.0000 1.0000 -1.0000 -0.0777 -0.0264 -0.1286
-1.0000 -0.0000 1.0000 0.0424 0.0278 -0.0387
1.0000 0.0000 -1.0000 -0.0424 -0.0278 0.0387
-1.0001 -1.0000 2.0000 0.0991 0.1091 0.0199
1.0001 1.0000 -2.0000 -0.0991 -0.1091 -0.0199
2.0000 -0.0000 1.0000 0.0739 -0.0546 0.0663

loop_
_smtbx_masks_void_nr
_smtbx_masks_void_average_x
_smtbx_masks_void_average_y
_smtbx_masks_void_average_z
_smtbx_masks_void_volume
_smtbx_masks_void_count_electrons
_smtbx_masks_void_content
1 -0.294 -0.127 -0.044 3336.4 935.7 ?
2 -0.203 -0.565 -0.453 3336.4 935.7 ?
